data_7200367
loop_
_publ_author_name
'Bianketti, S\/lawomir'
'Blake, Alexander J.'
'Wilson, Claire'
'Hubberstey, Peter'
'Champness, Neil R.'
'Schr\"oder, Martin'

_publ_section_title
;
 Second-sphere hydrogen-bonding in heteroditopic mercaptopyridinium
 copper(I) frameworks
;
_journal_issue 5
_journal_name_full CrystEngComm
_journal_page_first 763
_journal_paper_doi 10.1039/b813672f
_journal_volume 11
_journal_year 2009
_chemical_formula_moiety 'C30 H30 Cu2 N6 S6, Si F6, 2(C H4 O)'
_chemical_formula_sum 'C32 H38 Cu2 F6 N6 O2 S6 Si'
_chemical_formula_weight 1000.21
_chemical_name_systematic
;
?
;
_space_group_IT_number 2
_symmetry_cell_setting triclinic
_symmetry_space_group_name_Hall '-P 1'
_symmetry_space_group_name_H-M 'P -1'
_atom_sites_solution_hydrogens geom
_atom_sites_solution_primary direct
_atom_sites_solution_secondary difmap
_audit_creation_method SHELXL-97
_cell_angle_alpha 86.553(3)
_cell_angle_beta 86.287(3)
_cell_angle_gamma 78.243(3)
_cell_formula_units_Z 1
_cell_length_a 7.5448(13)
_cell_length_b 9.807(2)
_cell_length_c 14.037(2)
_cell_measurement_reflns_used 3245
_cell_measurement_temperature 150(2)
_cell_measurement_theta_max 27.45
_cell_measurement_theta_min 2.5
_cell_volume 1013.5(3)
_computing_cell_refinement 'Bruker SAINT version 6.36a (Bruker, 2002)'
_computing_data_collection 'Bruker SMART version 5.624 (Bruker, 2001)'
_computing_data_reduction 'Bruker SAINT; Bruker SHELXTL (Bruker, 2001)'
_computing_molecular_graphics ' ? '
_computing_publication_material 'enCIFer(Allen et al.,2004);PLATON (Spek,2003)'
_computing_structure_refinement 'SHELXL-97 (Sheldrick, 1997)'
_computing_structure_solution 'SHELXS-97 (Sheldrick, 1990)'
_diffrn_ambient_temperature 150(2)
_diffrn_measured_fraction_theta_full 0.964
_diffrn_measured_fraction_theta_max 0.963
_diffrn_measurement_device_type 'Bruker SMART APEX CCD area detector'
_diffrn_measurement_method omega
_diffrn_radiation_monochromator graphite
_diffrn_radiation_source 'sealed tube'
_diffrn_radiation_type MoK\a
_diffrn_radiation_wavelength 0.71073
_diffrn_reflns_av_R_equivalents 0.036
_diffrn_reflns_av_sigmaI/netI 0.0505
_diffrn_reflns_limit_h_max 9
_diffrn_reflns_limit_h_min -9
_diffrn_reflns_limit_k_max 12
_diffrn_reflns_limit_k_min -12
_diffrn_reflns_limit_l_max 18
_diffrn_reflns_limit_l_min -18
_diffrn_reflns_number 8976
_diffrn_reflns_theta_full 27.50
_diffrn_reflns_theta_max 27.51
_diffrn_reflns_theta_min 2.12
_diffrn_standards_decay_% 0
_diffrn_standards_number 0
_exptl_absorpt_coefficient_mu 1.455
_exptl_absorpt_correction_T_max 0.496
_exptl_absorpt_correction_T_min 0.421
_exptl_absorpt_correction_type multi-scan
_exptl_absorpt_process_details '(SHELXTL version 6.12; Bruker, 2001)'
_exptl_crystal_colour orange
_exptl_crystal_density_diffrn 1.639
_exptl_crystal_density_method 'not measured'
_exptl_crystal_description lath
_exptl_crystal_F_000 510
_exptl_crystal_size_max 0.52
_exptl_crystal_size_mid 0.09
_exptl_crystal_size_min 0.02
_refine_diff_density_max 0.43
_refine_diff_density_min -0.34
_refine_diff_density_rms 0.07
_refine_ls_extinction_method none
_refine_ls_goodness_of_fit_ref 0.947
_refine_ls_hydrogen_treatment constr
_refine_ls_matrix_type full
_refine_ls_number_parameters 252
_refine_ls_number_reflns 4503
_refine_ls_number_restraints 0
_refine_ls_restrained_S_all 0.947
_refine_ls_R_factor_all 0.0528
_refine_ls_R_factor_gt 0.0342
_refine_ls_shift/su_max 0.002
_refine_ls_shift/su_mean 0.000
_refine_ls_structure_factor_coef Fsqd
_refine_ls_weighting_details 'calc w=1/[\s^2^(Fo^2^)+(0.0406P)^2^] where P=(Fo^2^+2Fc^2^)/3'
_refine_ls_weighting_scheme calc
_refine_ls_wR_factor_gt 0.0755
_refine_ls_wR_factor_ref 0.0808
_reflns_number_gt 3356
_reflns_number_total 4508
_reflns_threshold_expression I>2sigma(I)
_cod_data_source_file b813672f.txt
_cod_data_source_block Compound_2
_cod_original_sg_symbol_H-M P-1
_cod_database_code 7200367

loop_
_symmetry_equiv_pos_as_xyz
'x, y, z'
'-x, -y, -z'

loop_
_atom_site_label
_atom_site_type_symbol
_atom_site_fract_x
_atom_site_fract_y
_atom_site_fract_z
_atom_site_U_iso_or_equiv
_atom_site_adp_type
_atom_site_occupancy
_atom_site_symmetry_multiplicity
_atom_site_calc_flag
_atom_site_refinement_flags
_atom_site_disorder_assembly
_atom_site_disorder_group
Cu1 Cu 0.37147(4) 0.10735(3) 0.45915(2) 0.02505(10) Uani 1 1 d . . .
S14 S 0.20276(10) 0.29288(7) 0.53785(5) 0.02811(17) Uani 1 1 d . . .
S24 S 0.29946(9) -0.10337(7) 0.50438(5) 0.02295(15) Uani 1 1 d . . .
S34 S 0.40947(9) 0.18039(7) 0.30105(5) 0.02222(15) Uani 1 1 d . . .
N11 N -0.0068(4) 0.2073(3) 0.83664(18) 0.0413(7) Uani 1 1 d . . .
H11 H -0.0544 0.1905 0.8939 0.050 Uiso 1 1 calc R . .
N21 N 0.4282(3) -0.4330(2) 0.28936(17) 0.0320(6) Uani 1 1 d . . .
H21 H 0.4576 -0.4996 0.2486 0.038 Uiso 1 1 calc R . .
N31 N -0.1346(3) 0.3149(2) 0.17755(17) 0.0322(6) Uani 1 1 d . . .
H31 H -0.2412 0.3431 0.1532 0.039 Uiso 1 1 calc R . .
C12 C -0.0248(4) 0.3373(3) 0.8013(2) 0.0334(7) Uani 1 1 d . . .
H12 H -0.0839 0.4120 0.8392 0.040 Uiso 1 1 calc R . .
C13 C 0.0407(4) 0.3650(3) 0.7107(2) 0.0323(7) Uani 1 1 d . . .
H13 H 0.0263 0.4590 0.6865 0.039 Uiso 1 1 calc R . .
C14 C 0.1298(4) 0.2563(3) 0.6520(2) 0.0271(6) Uani 1 1 d . . .
C15 C 0.1512(5) 0.1225(3) 0.6956(2) 0.0490(9) Uani 1 1 d . . .
H15 H 0.2144 0.0450 0.6614 0.059 Uiso 1 1 calc R . .
C16 C 0.0838(6) 0.1010(3) 0.7857(2) 0.0564(10) Uani 1 1 d . . .
H16 H 0.1008 0.0088 0.8135 0.068 Uiso 1 1 calc R . .
C22 C 0.3651(4) -0.4631(3) 0.3778(2) 0.0337(7) Uani 1 1 d . . .
H22 H 0.3514 -0.5556 0.3952 0.040 Uiso 1 1 calc R . .
C23 C 0.3207(4) -0.3635(3) 0.4427(2) 0.0277(6) Uani 1 1 d . . .
H23 H 0.2735 -0.3862 0.5047 0.033 Uiso 1 1 calc R . .
C24 C 0.3438(3) -0.2264(3) 0.41906(18) 0.0224(6) Uani 1 1 d . . .
C25 C 0.4056(4) -0.1982(3) 0.32462(19) 0.0278(6) Uani 1 1 d . . .
H25 H 0.4182 -0.1063 0.3045 0.033 Uiso 1 1 calc R . .
C26 C 0.4477(4) -0.3030(3) 0.2615(2) 0.0318(7) Uani 1 1 d . . .
H26 H 0.4907 -0.2837 0.1980 0.038 Uiso 1 1 calc R . .
C32 C 0.0157(4) 0.3267(3) 0.1242(2) 0.0303(7) Uani 1 1 d . . .
H32 H 0.0061 0.3654 0.0606 0.036 Uiso 1 1 calc R . .
C33 C 0.1821(4) 0.2839(3) 0.16024(19) 0.0259(6) Uani 1 1 d . . .
H33 H 0.2875 0.2916 0.1211 0.031 Uiso 1 1 calc R . .
C34 C 0.2000(3) 0.2283(2) 0.25481(18) 0.0199(5) Uani 1 1 d . . .
C35 C 0.0369(4) 0.2163(3) 0.3078(2) 0.0254(6) Uani 1 1 d . . .
H35 H 0.0411 0.1772 0.3714 0.030 Uiso 1 1 calc R . .
C36 C -0.1251(4) 0.2604(3) 0.2679(2) 0.0311(7) Uani 1 1 d . . .
H36 H -0.2336 0.2527 0.3042 0.037 Uiso 1 1 calc R . .
Si1 Si 0.5000 0.5000 1.0000 0.0183(2) Uani 1 2 d S . .
F1 F 0.47574(19) 0.55746(15) 0.88337(9) 0.0234(3) Uani 1 1 d . . .
F2 F 0.27536(19) 0.54554(16) 1.02027(10) 0.0261(3) Uani 1 1 d . . .
F3 F 0.4795(2) 0.33900(15) 0.97244(10) 0.0275(4) Uani 1 1 d . . .
C1 C 0.7395(6) 0.0110(4) 0.9786(4) 0.0761(13) Uani 1 1 d . . .
H1A H 0.8491 -0.0611 0.9690 0.114 Uiso 1 1 calc R . .
H1B H 0.6717 0.0253 0.9204 0.114 Uiso 1 1 calc R . .
H1C H 0.6636 -0.0186 1.0320 0.114 Uiso 1 1 calc R . .
O1 O 0.7884(3) 0.1359(2) 0.99920(16) 0.0413(5) Uani 1 1 d . . .
H1 H 0.6979 0.2016 0.9952 0.062 Uiso 1 1 calc R . .

loop_
_atom_site_aniso_label
_atom_site_aniso_U_11
_atom_site_aniso_U_22
_atom_site_aniso_U_33
_atom_site_aniso_U_23
_atom_site_aniso_U_13
_atom_site_aniso_U_12
Cu1 0.0310(2) 0.02134(18) 0.02093(18) -0.00041(13) -0.00117(14) -0.00094(14)
S14 0.0309(4) 0.0217(4) 0.0285(4) -0.0006(3) 0.0056(3) -0.0005(3)
S24 0.0282(4) 0.0240(4) 0.0177(3) -0.0041(3) 0.0011(3) -0.0075(3)
S34 0.0199(3) 0.0253(3) 0.0210(3) 0.0037(3) -0.0030(3) -0.0041(3)
N11 0.0562(18) 0.0403(16) 0.0272(14) -0.0099(12) 0.0128(12) -0.0118(13)
N21 0.0343(14) 0.0297(14) 0.0318(14) -0.0147(11) -0.0011(11) -0.0025(11)
N31 0.0224(13) 0.0316(14) 0.0423(15) -0.0024(11) -0.0141(11) -0.0006(10)
C12 0.0354(17) 0.0303(16) 0.0343(17) -0.0136(13) 0.0086(13) -0.0061(13)
C13 0.0317(16) 0.0281(16) 0.0379(17) -0.0108(13) 0.0033(13) -0.0067(13)
C14 0.0260(15) 0.0237(14) 0.0310(16) -0.0061(12) 0.0025(12) -0.0036(11)
C15 0.081(3) 0.0256(17) 0.0344(18) -0.0087(14) 0.0224(17) -0.0011(17)
C16 0.099(3) 0.0289(18) 0.038(2) -0.0029(15) 0.019(2) -0.0110(19)
C22 0.0381(17) 0.0270(16) 0.0364(18) -0.0029(13) -0.0025(14) -0.0070(13)
C23 0.0335(16) 0.0267(15) 0.0234(15) -0.0010(11) -0.0016(12) -0.0074(12)
C24 0.0218(14) 0.0238(14) 0.0222(14) -0.0022(11) -0.0037(11) -0.0048(11)
C25 0.0358(16) 0.0259(15) 0.0229(14) -0.0003(11) -0.0008(12) -0.0093(12)
C26 0.0338(16) 0.0406(18) 0.0211(15) -0.0052(13) -0.0013(12) -0.0067(14)
C32 0.0351(17) 0.0263(15) 0.0298(16) 0.0044(12) -0.0125(13) -0.0055(13)
C33 0.0260(15) 0.0260(15) 0.0264(15) 0.0033(11) -0.0034(12) -0.0074(12)
C34 0.0223(13) 0.0150(12) 0.0227(13) -0.0002(10) -0.0025(11) -0.0045(10)
C35 0.0258(15) 0.0248(14) 0.0267(15) 0.0000(11) -0.0023(11) -0.0079(11)
C36 0.0243(15) 0.0293(16) 0.0407(18) -0.0058(13) 0.0000(13) -0.0072(12)
Si1 0.0190(5) 0.0207(5) 0.0135(5) 0.0002(4) -0.0007(4) 0.0000(4)
F1 0.0235(8) 0.0299(8) 0.0143(7) 0.0016(6) -0.0012(6) -0.0004(6)
F2 0.0193(8) 0.0334(9) 0.0222(8) 0.0027(6) 0.0011(6) 0.0012(6)
F3 0.0353(9) 0.0235(8) 0.0237(8) -0.0029(6) 0.0000(7) -0.0060(7)
C1 0.062(3) 0.046(2) 0.122(4) 0.008(2) -0.025(3) -0.011(2)
O1 0.0457(13) 0.0327(12) 0.0407(13) -0.0028(10) 0.0038(11) 0.0021(10)

loop_
_atom_type_symbol
_atom_type_description
_atom_type_scat_dispersion_real
_atom_type_scat_dispersion_imag
_atom_type_scat_source
C C 0.0033 0.0016 'International Tables Vol C Tables 4.2.6.8 and 6.1.1.4'
H H 0.0000 0.0000 'International Tables Vol C Tables 4.2.6.8 and 6.1.1.4'
N N 0.0061 0.0033 'International Tables Vol C Tables 4.2.6.8 and 6.1.1.4'
F F 0.0171 0.0103 'International Tables Vol C Tables 4.2.6.8 and 6.1.1.4'
Si Si 0.0817 0.0704 'International Tables Vol C Tables 4.2.6.8 and 6.1.1.4'
S S 0.1246 0.1234 'International Tables Vol C Tables 4.2.6.8 and 6.1.1.4'
Cu Cu 0.3201 1.2651 'International Tables Vol C Tables 4.2.6.8 and 6.1.1.4'
O O 0.0106 0.0060 'International Tables Vol C Tables 4.2.6.8 and 6.1.1.4'

loop_
_geom_angle_atom_site_label_1
_geom_angle_atom_site_label_2
_geom_angle_atom_site_label_3
_geom_angle
_geom_angle_site_symmetry_1
_geom_angle_site_symmetry_3
_geom_angle_publ_flag
S24 Cu1 S14 114.70(3) . . ?
S24 Cu1 S34 122.72(3) . . ?
S14 Cu1 S34 107.40(3) . . ?
S24 Cu1 S24 109.63(2) . 2_656 ?
S14 Cu1 S24 105.26(3) . 2_656 ?
S34 Cu1 S24 94.00(2) . 2_656 ?
S24 Cu1 Cu1 59.40(2) . 2_656 ?
S14 Cu1 Cu1 125.56(3) . 2_656 ?
S34 Cu1 Cu1 120.32(2) . 2_656 ?
S24 Cu1 Cu1 50.23(2) 2_656 2_656 ?
C14 S14 Cu1 115.59(10) . . ?
C24 S24 Cu1 115.66(9) . . ?
C24 S24 Cu1 97.35(9) . 2_656 ?
Cu1 S24 Cu1 70.37(2) . 2_656 ?
C34 S34 Cu1 108.36(9) . . ?
C12 N11 C16 120.5(3) . . ?
C12 N11 H11 119.8 . . ?
C16 N11 H11 119.8 . . ?
C22 N21 C26 121.4(2) . . ?
C22 N21 H21 119.3 . . ?
C26 N21 H21 119.3 . . ?
C32 N31 C36 121.0(2) . . ?
C32 N31 H31 119.5 . . ?
C36 N31 H31 119.5 . . ?
N11 C12 C13 120.6(3) . . ?
N11 C12 H12 119.7 . . ?
C13 C12 H12 119.7 . . ?
C12 C13 C14 121.3(3) . . ?
C12 C13 H13 119.4 . . ?
C14 C13 H13 119.4 . . ?
C15 C14 C13 114.9(3) . . ?
C15 C14 S14 124.7(2) . . ?
C13 C14 S14 120.4(2) . . ?
C16 C15 C14 121.3(3) . . ?
C16 C15 H15 119.3 . . ?
C14 C15 H15 119.3 . . ?
N11 C16 C15 121.3(3) . . ?
N11 C16 H16 119.3 . . ?
C15 C16 H16 119.3 . . ?
N21 C22 C23 120.9(3) . . ?
N21 C22 H22 119.6 . . ?
C23 C22 H22 119.6 . . ?
C22 C23 C24 120.5(3) . . ?
C22 C23 H23 119.8 . . ?
C24 C23 H23 119.8 . . ?
C25 C24 C23 116.8(2) . . ?
C25 C24 S24 123.2(2) . . ?
C23 C24 S24 120.0(2) . . ?
C26 C25 C24 120.2(3) . . ?
C26 C25 H25 119.9 . . ?
C24 C25 H25 119.9 . . ?
N21 C26 C25 120.1(3) . . ?
N21 C26 H26 119.9 . . ?
C25 C26 H26 119.9 . . ?
N31 C32 C33 120.6(3) . . ?
N31 C32 H32 119.7 . . ?
C33 C32 H32 119.7 . . ?
C32 C33 C34 120.8(3) . . ?
C32 C33 H33 119.6 . . ?
C34 C33 H33 119.6 . . ?
C33 C34 C35 116.3(2) . . ?
C33 C34 S34 120.6(2) . . ?
C35 C34 S34 123.2(2) . . ?
C36 C35 C34 120.2(3) . . ?
C36 C35 H35 119.9 . . ?
C34 C35 H35 119.9 . . ?
N31 C36 C35 121.1(3) . . ?
N31 C36 H36 119.5 . . ?
C35 C36 H36 119.5 . . ?
F2 Si1 F2 180.00(10) . 2_667 ?
F2 Si1 F3 90.40(7) . . ?
F2 Si1 F3 89.60(7) 2_667 . ?
F2 Si1 F3 89.60(7) . 2_667 ?
F2 Si1 F3 90.40(7) 2_667 2_667 ?
F3 Si1 F3 180.00(2) . 2_667 ?
F2 Si1 F1 90.54(7) . 2_667 ?
F2 Si1 F1 89.46(7) 2_667 2_667 ?
F3 Si1 F1 89.53(7) . 2_667 ?
F3 Si1 F1 90.47(7) 2_667 2_667 ?
F2 Si1 F1 89.46(7) . . ?
F2 Si1 F1 90.54(7) 2_667 . ?
F3 Si1 F1 90.47(7) . . ?
F3 Si1 F1 89.53(7) 2_667 . ?
F1 Si1 F1 180.000(1) 2_667 . ?
O1 C1 H1A 109.5 . . ?
O1 C1 H1B 109.5 . . ?
H1A C1 H1B 109.5 . . ?
O1 C1 H1C 109.5 . . ?
H1A C1 H1C 109.5 . . ?
H1B C1 H1C 109.5 . . ?
C1 O1 H1 109.5 . . ?

loop_
_geom_bond_atom_site_label_1
_geom_bond_atom_site_label_2
_geom_bond_distance
_geom_bond_site_symmetry_2
_geom_bond_publ_flag
Cu1 S24 2.2856(8) . ?
Cu1 S14 2.2950(8) . ?
Cu1 S34 2.3087(8) . ?
Cu1 S24 2.5594(9) 2_656 ?
Cu1 Cu1 2.8006(7) 2_656 ?
S14 C14 1.702(3) . ?
S24 C24 1.720(3) . ?
S24 Cu1 2.5594(9) 2_656 ?
S34 C34 1.713(3) . ?
N11 C12 1.323(4) . ?
N11 C16 1.342(4) . ?
N11 H11 0.8800 . ?
N21 C22 1.338(4) . ?
N21 C26 1.344(4) . ?
N21 H21 0.8800 . ?
N31 C32 1.339(4) . ?
N31 C36 1.346(4) . ?
N31 H31 0.8800 . ?
C12 C13 1.367(4) . ?
C12 H12 0.9500 . ?
C13 C14 1.417(4) . ?
C13 H13 0.9500 . ?
C14 C15 1.397(4) . ?
C15 C16 1.353(4) . ?
C15 H15 0.9500 . ?
C16 H16 0.9500 . ?
C22 C23 1.353(4) . ?
C22 H22 0.9500 . ?
C23 C24 1.408(4) . ?
C23 H23 0.9500 . ?
C24 C25 1.407(4) . ?
C25 C26 1.372(4) . ?
C25 H25 0.9500 . ?
C26 H26 0.9500 . ?
C32 C33 1.360(4) . ?
C32 H32 0.9500 . ?
C33 C34 1.409(4) . ?
C33 H33 0.9500 . ?
C34 C35 1.418(4) . ?
C35 C36 1.356(4) . ?
C35 H35 0.9500 . ?
C36 H36 0.9500 . ?
Si1 F2 1.6725(14) . ?
Si1 F2 1.6725(14) 2_667 ?
Si1 F3 1.6874(15) . ?
Si1 F3 1.6874(15) 2_667 ?
Si1 F1 1.7079(13) 2_667 ?
Si1 F1 1.7079(13) . ?
C1 O1 1.401(4) . ?
C1 H1A 0.9800 . ?
C1 H1B 0.9800 . ?
C1 H1C 0.9800 . ?
O1 H1 0.8400 . ?
